data_9014803
loop_
_publ_author_name
'Stahl, R.'
'Jung, C.'
'Lutz, H. D.'
'Kockelmann, W.'
'Jacobs, H.'

_publ_section_title
;
 Kristallstrukturen und Wasserstoffbruckenbindungen bei beta-Be(OH)2
 und epsilon-Zn(OH)2
 Note: combined X-ray and Neutron diffraction
;
_journal_name_full 'Zeitschrift fur Anorganische und Allgemeine Chemie'
_journal_page_first 1130
_journal_page_last 1136
_journal_paper_doi 10.1002/(SICI)1521-3749(199807)624:7<1130::AID-ZAAC1130>3.0.CO;2-G
_journal_volume 624
_journal_year 1998
_chemical_formula_sum 'Be H2 O2'
_chemical_name_mineral Behoite
_space_group_IT_number 19
_symmetry_space_group_name_Hall 'P 2ac 2ab'
_symmetry_space_group_name_H-M 'P 21 21 21'
_cell_angle_alpha 90
_cell_angle_beta 90
_cell_angle_gamma 90
_cell_length_a 4.5328
_cell_length_b 4.6252
_cell_length_c 7.0379
_cell_formula_units_Z 4
_cell_volume 147.550
_database_code_amcsd 0018271
_exptl_crystal_density_diffrn 1.937
_cod_original_formula_sum 'Be O2 H2'
_cod_database_code 9014803

loop_
_space_group_symop_operation_xyz
x,y,z
-x,1/2+y,1/2-z
1/2+x,1/2-y,-z
1/2-x,-y,1/2+z

loop_
_atom_site_aniso_label
_atom_site_aniso_U_11
_atom_site_aniso_U_22
_atom_site_aniso_U_33
_atom_site_aniso_U_12
_atom_site_aniso_U_13
_atom_site_aniso_U_23
Be 0.00810 0.00800 0.00930 0.00030 0.00120 0.00110
O1 0.01180 0.00510 0.01310 0.00080 0.00370 0.00080
O2 0.00850 0.00700 0.01330 0.00050 0.00020 0.00290
H1 0.02100 0.01700 0.03300 0.00600 0.00100 -0.00100
H2 0.01900 0.03100 0.02400 -0.00300 0.00300 0.00800

loop_
_atom_site_label
_atom_site_fract_x
_atom_site_fract_y
_atom_site_fract_z
_atom_site_U_iso_or_equiv
Be 0.03040 0.70730 0.62590 0.01077
O1 0.19150 0.10590 0.04260 0.01267
O2 0.15710 0.42180 0.73160 0.01216
H1 0.26860 0.09580 0.55770 0.03014
H2 0.35310 0.43720 0.77900 0.03141

loop_
_cod_related_entry_id
_cod_related_entry_database
_cod_related_entry_code
1 AMCSD 0018271
